data_2207177
loop_
_publ_author_name
'Wu, Yong-Fei'
'Li, Fen-Fang'
'Jin, Long-Fei'

_publ_section_title
;
 5-Methyl <small>L</small>-glutamate
;
_journal_coeditor_code CI6645
_journal_issue 11
_journal_name_full 'Acta Crystallographica Section E'
_journal_page_first o3752
_journal_page_last o3753
_journal_paper_doi 10.1107/S1600536805032952
_journal_volume 61
_journal_year 2005
_chemical_formula_iupac 'C6 H11 N O4'
_chemical_formula_moiety 'C6 H11 N O4'
_chemical_formula_sum 'C6 H11 N O4'
_chemical_formula_weight 161.16
_chemical_name_systematic
;
5-Methyl L-glutamate
;
_space_group_IT_number 5
_symmetry_cell_setting monoclinic
_symmetry_space_group_name_Hall 'C 2y'
_symmetry_space_group_name_H-M 'C 1 2 1'
_atom_sites_solution_hydrogens geom
_atom_sites_solution_primary direct
_atom_sites_solution_secondary difmap
_audit_creation_method SHELXL97
_cell_angle_alpha 90.00
_cell_angle_beta 104.995(4)
_cell_angle_gamma 90.00
_cell_formula_units_Z 4
_cell_length_a 10.286(3)
_cell_length_b 4.6163(11)
_cell_length_c 17.111(4)
_cell_measurement_reflns_used 1287
_cell_measurement_temperature 292(2)
_cell_measurement_theta_max 28.16
_cell_measurement_theta_min 2.46
_cell_volume 784.8(3)
_computing_cell_refinement 'SAINT-Plus (Bruker, 2001)'
_computing_data_collection 'SMART (Bruker, 2001)'
_computing_data_reduction SAINT-Plus
_computing_molecular_graphics 'SHELXTL (Bruker, 2001)'
_computing_publication_material SHELXTL
_computing_structure_refinement 'SHELXL97 (Sheldrick, 1997)'
_computing_structure_solution 'SHELXS97 (Sheldrick, 1997)'
_diffrn_ambient_temperature 292(2)
_diffrn_measured_fraction_theta_full 0.995
_diffrn_measured_fraction_theta_max 0.995
_diffrn_measurement_device_type 'Bruker SMART CCD area-detector'
_diffrn_measurement_method '\f and \w'
_diffrn_radiation_monochromator graphite
_diffrn_radiation_source 'fine-focus sealed tube'
_diffrn_radiation_type MoK\a
_diffrn_radiation_wavelength 0.71073
_diffrn_reflns_av_sigmaI/netI 0.0280
_diffrn_reflns_limit_h_max 12
_diffrn_reflns_limit_h_min -12
_diffrn_reflns_limit_k_max 5
_diffrn_reflns_limit_k_min 0
_diffrn_reflns_limit_l_max 21
_diffrn_reflns_limit_l_min 0
_diffrn_reflns_number 953
_diffrn_reflns_theta_full 27.00
_diffrn_reflns_theta_max 27.00
_diffrn_reflns_theta_min 1.23
_diffrn_standards_decay_% 0
_diffrn_standards_number 0
_exptl_absorpt_coefficient_mu 0.115
_exptl_absorpt_correction_T_max 0.9931
_exptl_absorpt_correction_T_min 0.9633
_exptl_absorpt_correction_type multi-scan
_exptl_absorpt_process_details '(SADABS; Sheldrick, 1996)'
_exptl_crystal_colour colourless
_exptl_crystal_density_diffrn 1.364
_exptl_crystal_density_method 'not measured'
_exptl_crystal_description Plate
_exptl_crystal_F_000 344
_exptl_crystal_size_max 0.30
_exptl_crystal_size_mid 0.30
_exptl_crystal_size_min 0.06
_refine_diff_density_max 0.415
_refine_diff_density_min -0.276
_refine_ls_extinction_method none
_refine_ls_goodness_of_fit_ref 1.147
_refine_ls_hydrogen_treatment constr
_refine_ls_matrix_type full
_refine_ls_number_parameters 103
_refine_ls_number_reflns 953
_refine_ls_number_restraints 4
_refine_ls_restrained_S_all 1.144
_refine_ls_R_factor_all 0.0567
_refine_ls_R_factor_gt 0.0506
_refine_ls_shift/su_max 0.001
_refine_ls_shift/su_mean 0.000
_refine_ls_structure_factor_coef Fsqd
_refine_ls_weighting_details 'calc w = 1/[\s^2^(Fo^2^)+(0.1191P)^2^+0.0947P] where P = (Fo^2^+2Fc^2^)/3'
_refine_ls_weighting_scheme calc
_refine_ls_wR_factor_gt 0.1460
_refine_ls_wR_factor_ref 0.1598
_reflns_number_gt 903
_reflns_number_total 953
_reflns_threshold_expression I>2\s(I)
_cod_data_source_file ci6645.cif
_cod_data_source_block I
_cod_depositor_comments
;
The following automatic conversions were performed:
'_symmetry_cell_setting' value 'Monoclinic' changed to 'monoclinic'
according to '/home/saulius/struct/CIF-dictionaries/cif_core.dic'
dictionary named 'cif_core.dic' version 2.4.1 from 2010-06-29.

Automatic conversion script
Id: cif_fix_enum 1527 2010-12-29 10:47:43Z saulius 

The following automatic conversions were performed:

'_symmetry_cell_setting' value 'Monoclinic' changed to 'monoclinic'
according to /home/saulius/struct/CIF-dictionaries/cif_core.dic
dictionary named 'cif_core.dic' version 2.4.1 from 2010-06-29.

Automatic conversion script
Id: cif_fix_values 1715 2011-07-08 13:25:40Z adriana 
;
_cod_original_cell_volume 784.9(3)
_cod_original_sg_symbol_H-M 'C 2'
_cod_database_code 2207177
_cod_database_fobs_code 2207177

loop_
_symmetry_equiv_pos_as_xyz
'x, y, z'
'-x, y, -z'
'x+1/2, y+1/2, z'
'-x+1/2, y+1/2, -z'

loop_
_atom_site_label
_atom_site_fract_x
_atom_site_fract_y
_atom_site_fract_z
_atom_site_U_iso_or_equiv
_atom_site_adp_type
_atom_site_calc_flag
_atom_site_refinement_flags
_atom_site_occupancy
_atom_site_type_symbol
C1 0.2127(3) 0.4738(8) 0.60637(14) 0.0273(6) Uani d . 1 C
C2 0.3459(2) 0.3193(8) 0.64331(15) 0.0261(6) Uani d . 1 C
H2 0.3286 0.1136 0.6506 0.031 Uiso calc R 1 H
C3 0.4147(3) 0.4535(9) 0.72532(15) 0.0344(7) Uani d . 1 C
H3A 0.4239 0.6604 0.7184 0.041 Uiso calc R 1 H
H3B 0.3577 0.4254 0.7619 0.041 Uiso calc R 1 H
C4 0.5530(4) 0.3257(11) 0.7636(2) 0.0563(11) Uani d . 1 C
H4A 0.5425 0.1235 0.7761 0.068 Uiso calc R 1 H
H4B 0.6066 0.3337 0.7246 0.068 Uiso calc R 1 H
C5 0.6271(3) 0.4781(12) 0.83899(18) 0.0444(8) Uani d . 1 C
C6 0.8409(4) 0.547(2) 0.9280(3) 0.086(2) Uani d . 1 C
H6A 0.7941 0.5516 0.9697 0.129 Uiso calc R 1 H
H6B 0.8638 0.7407 0.9162 0.129 Uiso calc R 1 H
H6C 0.9216 0.4343 0.9459 0.129 Uiso calc R 1 H
N1 0.4338(2) 0.3484(6) 0.58715(13) 0.0324(6) Uani d D 1 N
H1A 0.4737 0.5210 0.5940 0.049 Uiso calc RD 1 H
H1B 0.3842 0.3319 0.5364 0.049 Uiso calc RD 1 H
H1C 0.4960 0.2099 0.5975 0.049 Uiso calc RD 1 H
O1 0.2185(2) 0.6965(7) 0.56569(12) 0.0369(5) Uani d . 1 O
O2 0.1091(2) 0.3752(8) 0.62247(15) 0.0423(6) Uani d . 1 O
O3 0.5802(3) 0.6370(16) 0.8783(2) 0.1043(18) Uani d . 1 O
O4 0.7557(3) 0.4178(12) 0.85608(17) 0.0805(14) Uani d . 1 O

loop_
_atom_site_aniso_label
_atom_site_aniso_U_11
_atom_site_aniso_U_22
_atom_site_aniso_U_33
_atom_site_aniso_U_12
_atom_site_aniso_U_13
_atom_site_aniso_U_23
C1 0.0225(12) 0.0239(12) 0.0331(11) 0.0039(10) 0.0028(9) -0.0076(10)
C2 0.0198(10) 0.0187(12) 0.0383(12) 0.0030(10) 0.0046(9) -0.0004(10)
C3 0.0284(13) 0.0388(16) 0.0319(11) 0.0063(12) 0.0005(10) -0.0004(11)
C4 0.0463(18) 0.055(2) 0.0515(17) 0.0237(19) -0.0163(15) -0.0178(17)
C5 0.0353(14) 0.0556(19) 0.0359(12) 0.0069(16) -0.0026(11) -0.0030(15)
C6 0.041(2) 0.144(6) 0.060(2) -0.002(3) -0.0115(17) -0.026(3)
N1 0.0204(10) 0.0370(13) 0.0374(10) 0.0049(11) 0.0033(8) -0.0096(11)
O1 0.0307(10) 0.0331(12) 0.0427(10) 0.0092(9) 0.0017(8) 0.0064(9)
O2 0.0211(9) 0.0369(12) 0.0699(13) 0.0013(9) 0.0135(8) -0.0047(11)
O3 0.0531(18) 0.158(5) 0.084(2) 0.028(3) -0.0141(15) -0.067(3)
O4 0.0394(13) 0.128(4) 0.0597(15) 0.021(2) -0.0126(11) -0.034(2)

loop_
_atom_type_symbol
_atom_type_description
_atom_type_scat_dispersion_real
_atom_type_scat_dispersion_imag
_atom_type_scat_source
C C 0.0033 0.0016 'International Tables Vol C Tables 4.2.6.8 and 6.1.1.4'
H H 0.0000 0.0000 'International Tables Vol C Tables 4.2.6.8 and 6.1.1.4'
N N 0.0061 0.0033 'International Tables Vol C Tables 4.2.6.8 and 6.1.1.4'
O O 0.0106 0.0060 'International Tables Vol C Tables 4.2.6.8 and 6.1.1.4'

loop_
_geom_angle_atom_site_label_1
_geom_angle_atom_site_label_2
_geom_angle_atom_site_label_3
_geom_angle
_geom_angle_publ_flag
O1 C1 O2 125.9(3) yes
O1 C1 C2 116.5(2) yes
O2 C1 C2 117.5(3) ?
N1 C2 C1 108.7(2) yes
N1 C2 C3 110.0(2) yes
C1 C2 C3 110.0(2) ?
N1 C2 H2 109.4 ?
C1 C2 H2 109.4 ?
C3 C2 H2 109.4 ?
C4 C3 C2 113.4(2) ?
C4 C3 H3A 108.9 ?
C2 C3 H3A 108.9 ?
C4 C3 H3B 108.9 ?
C2 C3 H3B 108.9 ?
H3A C3 H3B 107.7 ?
C5 C4 C3 113.6(3) ?
C5 C4 H4A 108.9 ?
C3 C4 H4A 108.9 ?
C5 C4 H4B 108.9 ?
C3 C4 H4B 108.9 ?
H4A C4 H4B 107.7 ?
O3 C5 O4 122.9(4) ?
O3 C5 C4 126.4(3) yes
O4 C5 C4 110.7(4) yes
O4 C6 H6A 109.5 ?
O4 C6 H6B 109.5 ?
H6A C6 H6B 109.5 ?
O4 C6 H6C 109.5 ?
H6A C6 H6C 109.5 ?
H6B C6 H6C 109.5 ?
C2 N1 H1A 109.5 ?
C2 N1 H1B 109.5 ?
H1A N1 H1B 109.5 ?
C2 N1 H1C 109.5 ?
H1A N1 H1C 109.5 ?
H1B N1 H1C 109.5 ?
C5 O4 C6 117.3(5) ?

loop_
_geom_bond_atom_site_label_1
_geom_bond_atom_site_label_2
_geom_bond_distance
_geom_bond_publ_flag
C1 O1 1.252(6) yes
C1 O2 1.253(4) yes
C1 C2 1.529(3) y
C2 N1 1.486(3) yes
C2 C3 1.530(4) y
C2 H2 0.98 ?
C3 C4 1.523(4) y
C3 H3A 0.97 ?
C3 H3B 0.97 ?
C4 C5 1.494(5) y
C4 H4A 0.97 ?
C4 H4B 0.97 ?
C5 O3 1.179(7) yes
C5 O4 1.309(5) yes
C6 O4 1.442(6) yes
C6 H6A 0.96 ?
C6 H6B 0.96 ?
C6 H6C 0.96 ?
N1 H1A 0.89 ?
N1 H1B 0.89 ?
N1 H1C 0.89 ?

loop_
_geom_hbond_atom_site_label_D
_geom_hbond_atom_site_label_H
_geom_hbond_atom_site_label_A
_geom_hbond_site_symmetry_A
_geom_hbond_distance_DH
_geom_hbond_distance_HA
_geom_hbond_distance_DA
_geom_hbond_angle_DHA
_geom_hbond_publ_flag
N1 H1B O1 4_546 0.89 1.90 2.769(3) 166 yes
N1 H1A O2 3 0.89 2.12 2.994(4) 167 yes
N1 H1C O2 3_545 0.89 1.91 2.797(4) 171 yes
N1 H1C O1 3_545 0.89 2.49 3.124(3) 129 yes

loop_
_geom_torsion_atom_site_label_1
_geom_torsion_atom_site_label_2
_geom_torsion_atom_site_label_3
_geom_torsion_atom_site_label_4
_geom_torsion
_geom_torsion_publ_flag
O1 C1 C2 N1 -34.1(3) ?
O2 C1 C2 N1 149.1(4) ?
O1 C1 C2 C3 86.4(3) y
O2 C1 C2 C3 -90.4(3) y
N1 C2 C3 C4 -56.2(4) ?
C1 C2 C3 C4 -176.0(3) ?
C2 C3 C4 C5 173.5(3) ?
C3 C4 C5 O3 16.6(8) y
C3 C4 C5 O4 -161.9(5) y
O3 C5 O4 C6 2.1(11) ?
C4 C5 O4 C6 -179.4(6) ?

loop_
_cod_related_entry_id
_cod_related_entry_database
_cod_related_entry_code
1 ChemSpider 61916
